data_4027992
loop_
_publ_author_name
'Roman A. Valiulin'
'Teresa M. Arisco'
'Andrei G. Kutateladze'

_publ_contact_author_address
;Department of Chemistry and Biochemistry
University of Denver
FW Olin Hall, 202
2190 E. Iliff Ave
Denver, CO 80208
;
_publ_contact_author_email akutatel.edu
_publ_contact_author_fax 303-871-2254
_publ_contact_author_name 'Andrei Kutateladze'
_publ_contact_author_phone 303-871-2995
_publ_section_title
;
 Photoinduced Intramolecular Cyclopentanation vs Photoprotolytic
 Oxametathesis in Polycyclic Alkenes Outfitted with Conformationally
 Constrained Aroylmethyl Chromophores
;
_journal_name_full 'Journal of Organic Chemistry'
_journal_page_first 2012
_journal_page_last 2025
_journal_paper_doi 10.1021/jo301909j
_journal_volume 78
_journal_year 2013
_chemical_formula_moiety 'C28 H28 O5'
_chemical_formula_sum 'C28 H28 O5'
_chemical_formula_weight 444.50
_chemical_name_common none
_chemical_name_systematic
;
dimethyl (1RS, 2RS, 3SR, 4SR, 5RS, 6SR, 7RS, 9SR, 10SR)-
spiro[3-hydroxy-3,4-diphenyltetracyclo[3.3.1.1^7,9^.0^2,6^]
decane-9,10-dicaboxylate-8,1'-cyclopropane] 
;
_space_group_IT_number 2
_symmetry_cell_setting triclinic
_symmetry_space_group_name_Hall '-P 1'
_symmetry_space_group_name_H-M 'P -1'
_atom_sites_solution_hydrogens geom
_atom_sites_solution_primary direct
_atom_sites_solution_secondary difmap
_audit_creation_method SHELXL-97
_cell_angle_alpha 66.741(2)
_cell_angle_beta 89.148(2)
_cell_angle_gamma 77.118(2)
_cell_formula_units_Z 2
_cell_length_a 9.8942(3)
_cell_length_b 10.2782(3)
_cell_length_c 12.6652(4)
_cell_measurement_reflns_used 9401
_cell_measurement_temperature 296(2)
_cell_measurement_theta_max 26.52
_cell_measurement_theta_min 2.22
_cell_volume 1149.67(6)
_computing_cell_refinement 'Bruker SAINT'
_computing_data_collection 'Bruker APEX2'
_computing_data_reduction 'Bruker SAINT'
_computing_molecular_graphics 'Bruker SHELXTL'
_computing_publication_material 'Bruker SHELXTL'
_computing_structure_refinement 'SHELXL-97 (Sheldrick, 2008)'
_computing_structure_solution 'SHELXS-97 (Sheldrick, 2008)'
_diffrn_ambient_temperature 296(2)
_diffrn_detector_area_resol_mean 8.33
_diffrn_measured_fraction_theta_full 0.998
_diffrn_measured_fraction_theta_max 0.998
_diffrn_measurement_device_type 'Bruker D8 APEX II Diffractometer'
_diffrn_measurement_method '\f and \w scans'
_diffrn_radiation_monochromator graphite
_diffrn_radiation_source 'fine-focus sealed tube'
_diffrn_radiation_type MoK\a
_diffrn_radiation_wavelength 0.71073
_diffrn_reflns_av_R_equivalents 0.0276
_diffrn_reflns_av_sigmaI/netI 0.0150
_diffrn_reflns_limit_h_max 12
_diffrn_reflns_limit_h_min -12
_diffrn_reflns_limit_k_max 12
_diffrn_reflns_limit_k_min -12
_diffrn_reflns_limit_l_max 15
_diffrn_reflns_limit_l_min -15
_diffrn_reflns_number 44769
_diffrn_reflns_theta_full 25.68
_diffrn_reflns_theta_max 25.68
_diffrn_reflns_theta_min 1.76
_exptl_absorpt_coefficient_mu 0.087
_exptl_absorpt_correction_T_max 0.9948
_exptl_absorpt_correction_T_min 0.9472
_exptl_absorpt_correction_type multi-scan
_exptl_crystal_colour colourless
_exptl_crystal_density_diffrn 1.284
_exptl_crystal_description thin
_exptl_crystal_F_000 472
_exptl_crystal_size_max 0.63
_exptl_crystal_size_mid 0.25
_exptl_crystal_size_min 0.06
_refine_diff_density_max 0.243
_refine_diff_density_min -0.166
_refine_diff_density_rms 0.035
_refine_ls_extinction_method none
_refine_ls_goodness_of_fit_ref 0.958
_refine_ls_matrix_type full
_refine_ls_number_parameters 301
_refine_ls_number_reflns 4364
_refine_ls_number_restraints 0
_refine_ls_restrained_S_all 0.958
_refine_ls_R_factor_all 0.0531
_refine_ls_R_factor_gt 0.0392
_refine_ls_shift/su_max 0.004
_refine_ls_shift/su_mean 0.000
_refine_ls_structure_factor_coef Fsqd
_refine_ls_weighting_details 'calc w=1/[\s^2^(Fo^2^)+(0.0619P)^2^+0.4428P] where P=(Fo^2^+2Fc^2^)/3'
_refine_ls_weighting_scheme calc
_refine_ls_wR_factor_gt 0.1022
_refine_ls_wR_factor_ref 0.1173
_reflns_number_gt 3465
_reflns_number_total 4364
_reflns_threshold_expression >2sigma(I)
_cod_data_source_file jo301909j_si_001_13.cif
_cod_data_source_block 22_rav28844_fr11_try2_0m
_cod_database_code 4027992

loop_
_symmetry_equiv_pos_as_xyz
'x, y, z'
'-x, -y, -z'

loop_
_atom_site_label
_atom_site_type_symbol
_atom_site_fract_x
_atom_site_fract_y
_atom_site_fract_z
_atom_site_U_iso_or_equiv
_atom_site_adp_type
_atom_site_occupancy
_atom_site_symmetry_multiplicity
_atom_site_calc_flag
_atom_site_refinement_flags
O1 O 0.40190(13) -0.05898(11) 0.22698(9) 0.0455(3) Uani 1 1 d .
O2 O 0.36622(15) -0.05669(13) 0.40106(10) 0.0555(3) Uani 1 1 d .
O3 O 0.67778(11) 0.45081(11) 0.13493(8) 0.0394(3) Uani 1 1 d .
H3 H 0.6309 0.5343 0.1012 0.059 Uiso 1 1 calc R
O4 O 0.49746(14) 0.26055(13) -0.01136(9) 0.0544(3) Uani 1 1 d .
O5 O 0.62952(12) 0.06591(12) 0.12875(9) 0.0446(3) Uani 1 1 d .
C1 C 0.4424(2) -0.21538(19) 0.27704(18) 0.0614(5) Uani 1 1 d .
H1A H 0.5215 -0.2473 0.3316 0.092 Uiso 1 1 calc R
H1B H 0.4660 -0.2500 0.2174 0.092 Uiso 1 1 calc R
H1C H 0.3666 -0.2534 0.3155 0.092 Uiso 1 1 calc R
C2 C 0.37192(16) 0.00715(16) 0.29952(13) 0.0378(3) Uani 1 1 d .
C3 C 0.34445(15) 0.16920(16) 0.23349(12) 0.0347(3) Uani 1 1 d .
H3A H 0.2733 0.2000 0.1699 0.042 Uiso 1 1 calc R
C4 C 0.47487(15) 0.22977(15) 0.18549(12) 0.0313(3) Uani 1 1 d .
C5 C 0.41595(15) 0.40057(15) 0.15584(12) 0.0321(3) Uani 1 1 d .
H5 H 0.4269 0.4692 0.0782 0.039 Uiso 1 1 calc R
C6 C 0.48583(15) 0.41415(15) 0.25782(12) 0.0332(3) Uani 1 1 d .
H6 H 0.4400 0.5009 0.2707 0.040 Uiso 1 1 calc R
C7 C 0.64500(15) 0.39462(15) 0.25223(12) 0.0336(3) Uani 1 1 d .
C8 C 0.70747(15) 0.46591(16) 0.31885(13) 0.0362(3) Uani 1 1 d .
C9 C 0.78996(18) 0.5629(2) 0.26785(16) 0.0506(4) Uani 1 1 d .
H9 H 0.8110 0.5830 0.1920 0.061 Uiso 1 1 calc R
C10 C 0.8416(2) 0.6303(2) 0.3284(2) 0.0643(5) Uani 1 1 d .
H10 H 0.8954 0.6966 0.2923 0.077 Uiso 1 1 calc R
C11 C 0.8141(2) 0.6005(2) 0.44113(19) 0.0618(5) Uani 1 1 d .
H11 H 0.8499 0.6452 0.4817 0.074 Uiso 1 1 calc R
C12 C 0.30651(16) 0.26739(16) 0.30051(13) 0.0368(3) Uani 1 1 d .
H12 H 0.2361 0.2462 0.3561 0.044 Uiso 1 1 calc R
C13 C 0.26940(16) 0.41028(16) 0.19470(13) 0.0373(3) Uani 1 1 d .
C14 C 0.56227(15) 0.17461(15) 0.30259(12) 0.0329(3) Uani 1 1 d .
H14 H 0.5733 0.0700 0.3483 0.039 Uiso 1 1 calc R
C15 C 0.69591(15) 0.22557(15) 0.30649(12) 0.0344(3) Uani 1 1 d .
H15 H 0.7164 0.2012 0.3885 0.041 Uiso 1 1 calc R
C16 C 0.6801(2) 0.43795(19) 0.43249(14) 0.0498(4) Uani 1 1 d .
H16 H 0.6248 0.3734 0.4687 0.060 Uiso 1 1 calc R
C17 C 0.7334(2) 0.5040(2) 0.49324(17) 0.0586(5) Uani 1 1 d .
H17 H 0.7143 0.4828 0.5696 0.070 Uiso 1 1 calc R
C18 C 0.45359(15) 0.27003(15) 0.34698(12) 0.0340(3) Uani 1 1 d .
H18 H 0.4654 0.2516 0.4287 0.041 Uiso 1 1 calc R
C19 C 0.82591(16) 0.14654(17) 0.27239(15) 0.0427(4) Uani 1 1 d .
C20 C 0.9022(2) 0.0188(2) 0.3575(2) 0.0678(6) Uani 1 1 d .
H20 H 0.8767 -0.0098 0.4328 0.081 Uiso 1 1 calc R
C21 C 1.0170(3) -0.0677(3) 0.3316(3) 0.0933(9) Uani 1 1 d .
H21 H 1.0663 -0.1538 0.3895 0.112 Uiso 1 1 calc R
C22 C 1.0570(2) -0.0266(3) 0.2222(3) 0.0898(9) Uani 1 1 d .
H22 H 1.1325 -0.0850 0.2050 0.108 Uiso 1 1 calc R
C23 C 0.9857(2) 0.1006(3) 0.1383(3) 0.0836(8) Uani 1 1 d .
H23 H 1.0149 0.1303 0.0641 0.100 Uiso 1 1 calc R
C24 C 0.8703(2) 0.1865(2) 0.1618(2) 0.0619(5) Uani 1 1 d .
H24 H 0.8220 0.2720 0.1028 0.074 Uiso 1 1 calc R
C25 C 0.53395(16) 0.19054(15) 0.08961(12) 0.0344(3) Uani 1 1 d .
C26 C 0.6898(2) 0.0110(2) 0.04572(18) 0.0625(5) Uani 1 1 d .
H26A H 0.6192 -0.0122 0.0098 0.094 Uiso 1 1 calc R
H26B H 0.7623 -0.0751 0.0840 0.094 Uiso 1 1 calc R
H26C H 0.7279 0.0839 -0.0119 0.094 Uiso 1 1 calc R
C27 C 0.13669(18) 0.46483(19) 0.11969(16) 0.0491(4) Uani 1 1 d .
H27A H 0.0631 0.4141 0.1467 0.059 Uiso 1 1 calc R
H27B H 0.1423 0.5037 0.0368 0.059 Uiso 1 1 calc R
C28 C 0.17361(18) 0.54997(19) 0.18435(17) 0.0523(4) Uani 1 1 d .
H28A H 0.2013 0.6398 0.1402 0.063 Uiso 1 1 calc R
H28B H 0.1221 0.5502 0.2500 0.063 Uiso 1 1 calc R

loop_
_atom_site_aniso_label
_atom_site_aniso_U_11
_atom_site_aniso_U_22
_atom_site_aniso_U_33
_atom_site_aniso_U_23
_atom_site_aniso_U_13
_atom_site_aniso_U_12
O1 0.0629(7) 0.0317(6) 0.0429(6) -0.0150(5) 0.0079(5) -0.0136(5)
O2 0.0829(9) 0.0457(7) 0.0347(6) -0.0081(5) 0.0046(6) -0.0239(6)
O3 0.0485(6) 0.0364(6) 0.0311(5) -0.0122(4) 0.0054(4) -0.0087(5)
O4 0.0846(9) 0.0431(7) 0.0295(6) -0.0153(5) 0.0013(6) -0.0018(6)
O5 0.0487(6) 0.0430(6) 0.0412(6) -0.0215(5) 0.0036(5) -0.0002(5)
C1 0.0794(13) 0.0336(9) 0.0667(12) -0.0185(9) 0.0041(10) -0.0078(9)
C2 0.0412(8) 0.0373(8) 0.0359(8) -0.0123(7) 0.0006(6) -0.0155(7)
C3 0.0393(8) 0.0345(8) 0.0309(7) -0.0124(6) 0.0017(6) -0.0113(6)
C4 0.0381(8) 0.0278(7) 0.0278(7) -0.0108(6) 0.0016(6) -0.0080(6)
C5 0.0390(8) 0.0279(7) 0.0278(7) -0.0099(6) 0.0004(6) -0.0072(6)
C6 0.0411(8) 0.0290(7) 0.0308(7) -0.0143(6) 0.0012(6) -0.0064(6)
C7 0.0413(8) 0.0316(7) 0.0286(7) -0.0128(6) 0.0019(6) -0.0088(6)
C8 0.0374(8) 0.0338(8) 0.0399(8) -0.0183(7) 0.0004(6) -0.0068(6)
C9 0.0531(10) 0.0585(11) 0.0555(10) -0.0327(9) 0.0159(8) -0.0255(9)
C10 0.0617(12) 0.0745(14) 0.0837(14) -0.0482(12) 0.0178(10) -0.0383(11)
C11 0.0606(11) 0.0744(13) 0.0755(14) -0.0521(12) 0.0008(10) -0.0232(10)
C12 0.0395(8) 0.0378(8) 0.0336(8) -0.0147(6) 0.0062(6) -0.0098(6)
C13 0.0394(8) 0.0351(8) 0.0378(8) -0.0169(7) -0.0001(6) -0.0053(6)
C14 0.0413(8) 0.0279(7) 0.0282(7) -0.0101(6) 0.0006(6) -0.0077(6)
C15 0.0407(8) 0.0313(7) 0.0305(7) -0.0120(6) -0.0028(6) -0.0075(6)
C16 0.0679(11) 0.0518(10) 0.0396(9) -0.0221(8) 0.0048(8) -0.0262(9)
C17 0.0747(13) 0.0660(12) 0.0478(10) -0.0328(9) 0.0014(9) -0.0220(10)
C18 0.0432(8) 0.0334(7) 0.0261(7) -0.0127(6) 0.0026(6) -0.0090(6)
C19 0.0364(8) 0.0381(8) 0.0593(10) -0.0249(8) -0.0021(7) -0.0094(7)
C20 0.0573(12) 0.0553(12) 0.0807(14) -0.0276(11) -0.0175(10) 0.0082(9)
C21 0.0603(14) 0.0674(15) 0.141(3) -0.0473(17) -0.0320(16) 0.0187(12)
C22 0.0418(12) 0.0924(19) 0.160(3) -0.081(2) 0.0125(15) -0.0090(12)
C23 0.0622(14) 0.0793(16) 0.130(2) -0.0616(17) 0.0417(14) -0.0221(13)
C24 0.0560(11) 0.0536(11) 0.0805(14) -0.0318(10) 0.0249(10) -0.0137(9)
C25 0.0431(8) 0.0302(7) 0.0325(8) -0.0136(6) 0.0034(6) -0.0116(6)
C26 0.0652(12) 0.0660(12) 0.0635(12) -0.0417(11) 0.0133(9) -0.0004(10)
C27 0.0417(9) 0.0497(10) 0.0515(10) -0.0178(8) -0.0053(7) -0.0066(7)
C28 0.0479(10) 0.0451(10) 0.0617(11) -0.0247(9) 0.0003(8) 0.0000(8)

loop_
_atom_type_symbol
_atom_type_description
_atom_type_scat_dispersion_real
_atom_type_scat_dispersion_imag
_atom_type_scat_source
C C 0.0033 0.0016 'International Tables Vol C Tables 4.2.6.8 and 6.1.1.4'
H H 0.0000 0.0000 'International Tables Vol C Tables 4.2.6.8 and 6.1.1.4'
O O 0.0106 0.0060 'International Tables Vol C Tables 4.2.6.8 and 6.1.1.4'

loop_
_geom_angle_atom_site_label_1
_geom_angle_atom_site_label_2
_geom_angle_atom_site_label_3
_geom_angle
C2 O1 C1 117.01(13)
C7 O3 H3 109.5
C25 O5 C26 117.67(13)
O1 C1 H1A 109.5
O1 C1 H1B 109.5
H1A C1 H1B 109.5
O1 C1 H1C 109.5
H1A C1 H1C 109.5
H1B C1 H1C 109.5
O2 C2 O1 123.64(14)
O2 C2 C3 126.76(15)
O1 C2 C3 109.58(12)
C2 C3 C12 118.35(12)
C2 C3 C4 115.61(12)
C12 C3 C4 93.51(11)
C2 C3 H3A 109.4
C12 C3 H3A 109.4
C4 C3 H3A 109.4
C25 C4 C14 120.59(12)
C25 C4 C3 114.59(11)
C14 C4 C3 97.99(10)
C25 C4 C5 116.80(11)
C14 C4 C5 102.66(10)
C3 C4 C5 100.90(11)
C13 C5 C6 98.03(11)
C13 C5 C4 103.85(11)
C6 C5 C4 100.89(10)
C13 C5 H5 117.0
C6 C5 H5 117.0
C4 C5 H5 117.0
C5 C6 C7 112.44(12)
C5 C6 C18 92.49(10)
C7 C6 C18 109.60(11)
C5 C6 H6 113.5
C7 C6 H6 113.5
C18 C6 H6 113.5
O3 C7 C8 109.94(11)
O3 C7 C6 109.99(11)
C8 C7 C6 113.10(12)
O3 C7 C15 109.83(11)
C8 C7 C15 112.40(12)
C6 C7 C15 101.27(11)
C9 C8 C16 117.59(14)
C9 C8 C7 121.66(14)
C16 C8 C7 120.74(13)
C8 C9 C10 120.81(17)
C8 C9 H9 119.6
C10 C9 H9 119.6
C11 C10 C9 120.70(18)
C11 C10 H10 119.6
C9 C10 H10 119.6
C17 C11 C10 119.26(17)
C17 C11 H11 120.4
C10 C11 H11 120.4
C13 C12 C3 95.84(11)
C13 C12 C18 102.31(12)
C3 C12 C18 103.33(11)
C13 C12 H12 117.4
C3 C12 H12 117.4
C18 C12 H12 117.4
C28 C13 C27 60.89(11)
C28 C13 C12 127.78(14)
C27 C13 C12 124.56(14)
C28 C13 C5 123.10(14)
C27 C13 C5 126.98(14)
C12 C13 C5 95.08(11)
C15 C14 C18 103.96(11)
C15 C14 C4 119.56(12)
C18 C14 C4 92.51(11)
C15 C14 H14 112.8
C18 C14 H14 112.8
C4 C14 H14 112.8
C19 C15 C14 116.90(12)
C19 C15 C7 122.27(13)
C14 C15 C7 103.09(11)
C19 C15 H15 104.2
C14 C15 H15 104.2
C7 C15 H15 104.2
C17 C16 C8 121.48(16)
C17 C16 H16 119.3
C8 C16 H16 119.3
C11 C17 C16 120.14(18)
C11 C17 H17 119.9
C16 C17 H17 119.9
C14 C18 C6 92.41(11)
C14 C18 C12 105.60(11)
C6 C18 C12 104.75(11)
C14 C18 H18 116.9
C6 C18 H18 116.9
C12 C18 H18 116.9
C20 C19 C24 117.35(18)
C20 C19 C15 116.98(17)
C24 C19 C15 125.56(15)
C19 C20 C21 120.9(2)
C19 C20 H20 119.6
C21 C20 H20 119.6
C22 C21 C20 120.4(2)
C22 C21 H21 119.8
C20 C21 H21 119.8
C21 C22 C23 119.5(2)
C21 C22 H22 120.3
C23 C22 H22 120.3
C22 C23 C24 121.0(3)
C22 C23 H23 119.5
C24 C23 H23 119.5
C23 C24 C19 120.9(2)
C23 C24 H24 119.6
C19 C24 H24 119.6
O4 C25 O5 123.24(14)
O4 C25 C4 124.87(14)
O5 C25 C4 111.86(12)
O5 C26 H26A 109.5
O5 C26 H26B 109.5
H26A C26 H26B 109.5
O5 C26 H26C 109.5
H26A C26 H26C 109.5
H26B C26 H26C 109.5
C13 C27 C28 59.51(11)
C13 C27 H27A 117.8
C28 C27 H27A 117.8
C13 C27 H27B 117.8
C28 C27 H27B 117.8
H27A C27 H27B 115.0
C13 C28 C27 59.60(11)
C13 C28 H28A 117.8
C27 C28 H28A 117.8
C13 C28 H28B 117.8
C27 C28 H28B 117.8
H28A C28 H28B 114.9

loop_
_geom_bond_atom_site_label_1
_geom_bond_atom_site_label_2
_geom_bond_distance
O1 C2 1.3376(19)
O1 C1 1.436(2)
O2 C2 1.1981(18)
O3 C7 1.4274(17)
O3 H3 0.8200
O4 C25 1.2061(18)
O5 C25 1.3240(18)
O5 C26 1.442(2)
C1 H1A 0.9600
C1 H1B 0.9600
C1 H1C 0.9600
C2 C3 1.501(2)
C3 C12 1.542(2)
C3 C4 1.568(2)
C3 H3A 0.9800
C4 C25 1.496(2)
C4 C14 1.5570(19)
C4 C5 1.6100(19)
C5 C13 1.519(2)
C5 C6 1.5420(19)
C5 H5 0.9800
C6 C7 1.547(2)
C6 C18 1.565(2)
C6 H6 0.9800
C7 C8 1.529(2)
C7 C15 1.556(2)
C8 C9 1.384(2)
C8 C16 1.387(2)
C9 C10 1.385(3)
C9 H9 0.9300
C10 C11 1.374(3)
C10 H10 0.9300
C11 C17 1.370(3)
C11 H11 0.9300
C12 C13 1.519(2)
C12 C18 1.588(2)
C12 H12 0.9800
C13 C28 1.492(2)
C13 C27 1.493(2)
C14 C15 1.535(2)
C14 C18 1.543(2)
C14 H14 0.9800
C15 C19 1.515(2)
C15 H15 0.9800
C16 C17 1.383(2)
C16 H16 0.9300
C17 H17 0.9300
C18 H18 0.9800
C19 C20 1.385(3)
C19 C24 1.390(3)
C20 C21 1.399(3)
C20 H20 0.9300
C21 C22 1.360(4)
C21 H21 0.9300
C22 C23 1.360(4)
C22 H22 0.9300
C23 C24 1.385(3)
C23 H23 0.9300
C24 H24 0.9300
C26 H26A 0.9600
C26 H26B 0.9600
C26 H26C 0.9600
C27 C28 1.512(3)
C27 H27A 0.9700
C27 H27B 0.9700
C28 H28A 0.9700
C28 H28B 0.9700
